data_4024861
loop_
_publ_author_name
'Uttam Kumar Das'
'Darshak R Trivedi'
'N. N. Adarsh'
'Parthasarathi Dastidar'

_publ_section_title
;
Supramolecular Synthons in Noncovalent Synthesis of a Class of Gelators
Derived from Simple Organic Salts: Instant Gelation of Organic Fluids at
Room Temperature via in Situ Synthesis of the Gelators
;
_journal_name_full 'Journal of Organic Chemistry'
_journal_page_first 7111
_journal_page_last 7121
_journal_paper_doi 10.1021/jo901463k
_journal_volume 74
_journal_year 2009
_chemical_formula_sum 'C14 H14 N2 O4'
_chemical_formula_weight 274.27
_chemical_name_systematic
; 
 ? 
;
_space_group_IT_number 14
_symmetry_cell_setting monoclinic
_symmetry_space_group_name_Hall '-P 2ybc'
_symmetry_space_group_name_H-M 'P 1 21/c 1'
_atom_sites_solution_hydrogens geom
_atom_sites_solution_primary direct
_atom_sites_solution_secondary difmap
_audit_creation_method SHELXL-97
_cell_angle_alpha 90.000
_cell_angle_beta 90.694(10)
_cell_angle_gamma 90.000
_cell_formula_units_Z 4
_cell_length_a 8.567(5)
_cell_length_b 22.285(12)
_cell_length_c 6.976(4)
_cell_measurement_temperature 100(2)
_cell_volume 1331.7(13)
_computing_cell_refinement 'BRUKER AXS SMART 3'
_computing_data_collection 'BRUKER AXS SMART 3'
_computing_data_reduction 'BRUKER AXS SAINT'
_computing_molecular_graphics 'MERCURY 2.2, PLATON 97'
_computing_publication_material 'MERCURY 2.2, PLATON 97'
_computing_structure_refinement 'SHELXL-97 (Sheldrick, 1997)'
_computing_structure_solution 'SHELXS-97 (Sheldrick, 1990)'
_diffrn_ambient_temperature 100(2)
_diffrn_detector_area_resol_mean 3
_diffrn_measured_fraction_theta_full 0.998
_diffrn_measured_fraction_theta_max 0.998
_diffrn_measurement_device_type 'BRUKER CCD AREA DETECTOR'
_diffrn_measurement_method 'PHI-OMEGA SCAN'
_diffrn_radiation_monochromator graphite
_diffrn_radiation_source 'fine-focus sealed tube'
_diffrn_radiation_type MoK\a
_diffrn_radiation_wavelength 0.71073
_diffrn_reflns_av_R_equivalents 0.0364
_diffrn_reflns_av_sigmaI/netI 0.0361
_diffrn_reflns_limit_h_max 8
_diffrn_reflns_limit_h_min -9
_diffrn_reflns_limit_k_max 19
_diffrn_reflns_limit_k_min -23
_diffrn_reflns_limit_l_max 7
_diffrn_reflns_limit_l_min -7
_diffrn_reflns_number 5099
_diffrn_reflns_theta_full 22.50
_diffrn_reflns_theta_max 22.50
_diffrn_reflns_theta_min 1.83
_exptl_absorpt_coefficient_mu 0.102
_exptl_absorpt_correction_T_max 0.9939
_exptl_absorpt_correction_T_min 0.9230
_exptl_absorpt_correction_type multi-scan
_exptl_absorpt_process_details SADABS
_exptl_crystal_colour 'LIGHT YELLOW'
_exptl_crystal_density_diffrn 1.368
_exptl_crystal_density_method 'not measured'
_exptl_crystal_description PLATE
_exptl_crystal_F_000 576
_exptl_crystal_size_max 0.80
_exptl_crystal_size_mid 0.40
_exptl_crystal_size_min 0.06
_refine_diff_density_max 0.173
_refine_diff_density_min -0.218
_refine_diff_density_rms 0.055
_refine_ls_extinction_method none
_refine_ls_goodness_of_fit_ref 1.088
_refine_ls_hydrogen_treatment mixed
_refine_ls_matrix_type full
_refine_ls_number_parameters 193
_refine_ls_number_reflns 1738
_refine_ls_number_restraints 0
_refine_ls_restrained_S_all 1.088
_refine_ls_R_factor_all 0.0398
_refine_ls_R_factor_gt 0.0333
_refine_ls_shift/su_max 0.000
_refine_ls_shift/su_mean 0.000
_refine_ls_structure_factor_coef Fsqd
_refine_ls_weighting_details 'calc w=1/[\s^2^(Fo^2^)+(0.0503P)^2^+0.5661P] where P=(Fo^2^+2Fc^2^)/3'
_refine_ls_weighting_scheme calc
_refine_ls_wR_factor_gt 0.0876
_refine_ls_wR_factor_ref 0.0975
_reflns_number_gt 1624
_reflns_number_total 1738
_reflns_threshold_expression >2sigma(I)
_cod_data_source_file jo901463k_si_005.cif
_cod_data_source_block dt1045m
_cod_depositor_comments
;
The following automatic conversions were performed:
'_symmetry_cell_setting' value 'MONOCLINIC' changed to 'monoclinic'
according to '/home/saulius/struct/CIF-dictionaries/cif_core.dic'
dictionary named 'cif_core.dic' version 2.4.1 from
2010-06-29.

'_exptl_absorpt_correction_type' value 'MULTI-SCAN' changed
to 'multi-scan' according to
'/home/saulius/struct/CIF-dictionaries/cif_core.dic' dictionary named
'cif_core.dic' version 2.4.1 from 2010-06-29.

Automatic conversion script
Id: cif_fix_enum 1527 2010-12-29 10:47:43Z saulius 
;
_cod_original_sg_symbol_H-M P2(1)/c
_cod_database_code 4024861

loop_
_symmetry_equiv_pos_as_xyz
'x, y, z'
'-x, y+1/2, -z+1/2'
'-x, -y, -z'
'x, -y-1/2, z-1/2'

loop_
_atom_site_label
_atom_site_type_symbol
_atom_site_fract_x
_atom_site_fract_y
_atom_site_fract_z
_atom_site_U_iso_or_equiv
_atom_site_adp_type
_atom_site_occupancy
_atom_site_symmetry_multiplicity
_atom_site_calc_flag
_atom_site_refinement_flags
_atom_site_disorder_assembly
_atom_site_disorder_group
N1 N 0.08413(18) 0.03193(7) 0.7372(2) 0.0192(4) Uani 1 1 d . . .
N2 N -0.15034(18) 0.20680(7) 0.2275(2) 0.0232(4) Uani 1 1 d . . .
O1 O 0.01774(14) 0.09690(5) 0.06750(17) 0.0223(3) Uani 1 1 d . . .
O2 O 0.10219(14) 0.06479(5) 0.35180(17) 0.0222(3) Uani 1 1 d . . .
O3 O -0.20973(15) 0.16117(6) 0.29599(19) 0.0276(4) Uani 1 1 d . . .
O4 O -0.22286(16) 0.24426(6) 0.1347(2) 0.0316(4) Uani 1 1 d . . .
C1 C 0.0727(2) 0.10526(8) 0.2297(3) 0.0178(4) Uani 1 1 d . . .
C2 C 0.1156(2) 0.16881(8) 0.2825(2) 0.0185(4) Uani 1 1 d . . .
C3 C 0.0159(2) 0.21767(8) 0.2636(3) 0.0185(4) Uani 1 1 d . . .
C4 C 0.0640(2) 0.27608(8) 0.2861(3) 0.0211(5) Uani 1 1 d . . .
H4 H -0.0078 0.3083 0.2714 0.025 Uiso 1 1 calc R . .
C5 C 0.2188(2) 0.28708(8) 0.3306(3) 0.0228(5) Uani 1 1 d . . .
H5 H 0.2549 0.3271 0.3451 0.027 Uiso 1 1 calc R . .
C6 C 0.3207(2) 0.23986(8) 0.3538(3) 0.0220(5) Uani 1 1 d . . .
H6 H 0.4270 0.2475 0.3856 0.026 Uiso 1 1 calc R . .
C7 C 0.2696(2) 0.18148(8) 0.3312(2) 0.0207(5) Uani 1 1 d . . .
H7 H 0.3413 0.1494 0.3493 0.025 Uiso 1 1 calc R . .
C8 C 0.2373(2) 0.00068(8) 0.7647(3) 0.0266(5) Uani 1 1 d . . .
H8A H 0.2585 -0.0246 0.6512 0.032 Uiso 1 1 calc R . .
H8B H 0.2319 -0.0259 0.8780 0.032 Uiso 1 1 calc R . .
C9 C 0.3677(2) 0.04479(8) 0.7923(3) 0.0208(4) Uani 1 1 d . . .
C10 C 0.4503(2) 0.06758(8) 0.6350(3) 0.0251(5) Uani 1 1 d . . .
H10 H 0.4238 0.0543 0.5093 0.030 Uiso 1 1 calc R . .
C11 C 0.5689(2) 0.10894(9) 0.6596(3) 0.0308(5) Uani 1 1 d . . .
H11 H 0.6232 0.1244 0.5524 0.037 Uiso 1 1 calc R . .
C12 C 0.6070(2) 0.12728(9) 0.8437(3) 0.0304(5) Uani 1 1 d . . .
H12 H 0.6888 0.1555 0.8634 0.036 Uiso 1 1 calc R . .
C13 C 0.5268(2) 0.10484(8) 1.0001(3) 0.0273(5) Uani 1 1 d . . .
H13 H 0.5542 0.1178 1.1258 0.033 Uiso 1 1 calc R . .
C14 C 0.4075(2) 0.06377(8) 0.9745(3) 0.0235(5) Uani 1 1 d . . .
H14 H 0.3531 0.0487 1.0821 0.028 Uiso 1 1 calc R . .
H2N1 H 0.060(2) 0.0558(9) 0.850(3) 0.026(5) Uiso 1 1 d . . .
H1N1 H 0.089(2) 0.0559(9) 0.628(3) 0.023(5) Uiso 1 1 d . . .
H3N1 H 0.008(3) 0.0019(11) 0.714(4) 0.050(7) Uiso 1 1 d . . .

loop_
_atom_site_aniso_label
_atom_site_aniso_U_11
_atom_site_aniso_U_22
_atom_site_aniso_U_33
_atom_site_aniso_U_23
_atom_site_aniso_U_13
_atom_site_aniso_U_12
N1 0.0215(9) 0.0173(9) 0.0188(9) -0.0006(8) -0.0020(7) -0.0021(7)
N2 0.0254(9) 0.0226(9) 0.0215(9) -0.0044(7) 0.0031(7) -0.0004(8)
O1 0.0299(8) 0.0211(7) 0.0158(7) -0.0029(5) -0.0015(6) -0.0035(6)
O2 0.0302(8) 0.0174(7) 0.0189(7) 0.0025(6) -0.0029(6) -0.0042(5)
O3 0.0277(8) 0.0260(8) 0.0292(8) -0.0015(6) 0.0055(6) -0.0091(6)
O4 0.0290(8) 0.0324(8) 0.0334(8) 0.0031(7) -0.0041(6) 0.0055(6)
C1 0.0178(10) 0.0193(10) 0.0165(11) -0.0005(8) 0.0035(8) -0.0025(8)
C2 0.0263(10) 0.0184(10) 0.0109(9) 0.0002(8) 0.0033(8) -0.0032(8)
C3 0.0197(10) 0.0210(11) 0.0150(10) -0.0010(7) 0.0032(7) -0.0036(8)
C4 0.0280(11) 0.0178(10) 0.0175(10) -0.0001(8) 0.0041(8) 0.0006(8)
C5 0.0334(12) 0.0179(10) 0.0172(10) -0.0024(8) 0.0045(8) -0.0076(9)
C6 0.0241(10) 0.0268(11) 0.0152(10) -0.0015(8) 0.0002(8) -0.0079(9)
C7 0.0252(11) 0.0225(11) 0.0143(10) 0.0007(8) 0.0000(8) -0.0008(8)
C8 0.0248(11) 0.0180(10) 0.0371(12) 0.0007(8) -0.0033(9) 0.0005(8)
C9 0.0191(10) 0.0158(9) 0.0275(11) 0.0023(8) -0.0016(8) 0.0044(8)
C10 0.0287(11) 0.0250(11) 0.0214(11) 0.0003(8) -0.0013(9) 0.0037(9)
C11 0.0284(12) 0.0312(12) 0.0330(13) 0.0070(9) 0.0076(9) -0.0016(9)
C12 0.0197(10) 0.0268(11) 0.0447(13) 0.0007(10) -0.0012(9) -0.0018(9)
C13 0.0205(11) 0.0268(11) 0.0345(12) -0.0059(9) -0.0064(9) 0.0048(9)
C14 0.0196(10) 0.0236(10) 0.0272(11) 0.0040(8) 0.0006(8) 0.0036(8)

loop_
_atom_type_symbol
_atom_type_description
_atom_type_scat_dispersion_real
_atom_type_scat_dispersion_imag
_atom_type_scat_source
C C 0.0033 0.0016 'International Tables Vol C Tables 4.2.6.8 and 6.1.1.4'
N N 0.0061 0.0033 'International Tables Vol C Tables 4.2.6.8 and 6.1.1.4'
O O 0.0106 0.0060 'International Tables Vol C Tables 4.2.6.8 and 6.1.1.4'
H H 0.0000 0.0000 'International Tables Vol C Tables 4.2.6.8 and 6.1.1.4'

loop_
_geom_angle_atom_site_label_1
_geom_angle_atom_site_label_2
_geom_angle_atom_site_label_3
_geom_angle
_geom_angle_site_symmetry_1
_geom_angle_site_symmetry_3
_geom_angle_publ_flag
C8 N1 H2N1 110.2(11) . . ?
C8 N1 H1N1 109.1(12) . . ?
H2N1 N1 H1N1 111.0(16) . . ?
C8 N1 H3N1 107.1(15) . . ?
H2N1 N1 H3N1 111.9(19) . . ?
H1N1 N1 H3N1 107.5(19) . . ?
O4 N2 O3 123.93(16) . . ?
O4 N2 C3 117.76(15) . . ?
O3 N2 C3 118.29(15) . . ?
O1 C1 O2 125.53(16) . 1 ?
O1 C1 O2 125.53(16) . . ?
O1 C1 C2 117.07(16) . . ?
O2 C1 C2 117.32(15) 1 . ?
O2 C1 C2 117.32(15) . . ?
C7 C2 C3 116.46(16) . . ?
C7 C2 C1 118.66(16) . . ?
C3 C2 C1 124.39(16) . . ?
C4 C3 C2 123.25(17) . . ?
C4 C3 N2 117.81(16) . . ?
C2 C3 N2 118.87(15) . . ?
C3 C4 C5 118.69(17) . . ?
C3 C4 H4 120.7 . . ?
C5 C4 H4 120.7 . . ?
C6 C5 C4 119.82(17) . . ?
C6 C5 H5 120.1 . . ?
C4 C5 H5 120.1 . . ?
C5 C6 C7 120.49(18) . . ?
C5 C6 H6 119.8 . . ?
C7 C6 H6 119.8 . . ?
C6 C7 C2 121.26(18) . . ?
C6 C7 H7 119.4 . . ?
C2 C7 H7 119.4 . . ?
N1 C8 C9 111.26(16) . . ?
N1 C8 H8A 109.4 . . ?
C9 C8 H8A 109.4 . . ?
N1 C8 H8B 109.4 . . ?
C9 C8 H8B 109.4 . . ?
H8A C8 H8B 108.0 . . ?
C14 C9 C10 119.17(17) . . ?
C14 C9 C8 119.69(17) . . ?
C10 C9 C8 121.14(17) . . ?
C11 C10 C9 121.31(18) . . ?
C11 C10 H10 119.3 . . ?
C9 C10 H10 119.3 . . ?
C10 C11 C12 118.51(18) . . ?
C10 C11 H11 120.7 . . ?
C12 C11 H11 120.7 . . ?
C11 C12 C13 120.65(19) . . ?
C11 C12 H12 119.7 . . ?
C13 C12 H12 119.7 . . ?
C14 C13 C12 120.57(19) . . ?
C14 C13 H13 119.7 . . ?
C12 C13 H13 119.7 . . ?
C9 C14 C13 119.78(18) . . ?
C9 C14 H14 120.1 . . ?
C13 C14 H14 120.1 . . ?

loop_
_geom_bond_atom_site_label_1
_geom_bond_atom_site_label_2
_geom_bond_distance
_geom_bond_site_symmetry_2
_geom_bond_publ_flag
N1 C8 1.496(2) . ?
N1 H2N1 0.97(2) . ?
N1 H1N1 0.93(2) . ?
N1 H3N1 0.95(3) . ?
N2 O4 1.221(2) . ?
N2 O3 1.236(2) . ?
N2 C3 1.463(3) . ?
O1 C1 1.234(2) . ?
O2 C1 1.264(2) . ?
C1 O2 1.264(2) 1 ?
C1 C2 1.508(3) . ?
C2 C7 1.387(3) . ?
C2 C3 1.389(3) . ?
C3 C4 1.374(3) . ?
C4 C5 1.380(3) . ?
C4 H4 0.9500 . ?
C5 C6 1.375(3) . ?
C5 H5 0.9500 . ?
C6 C7 1.381(3) . ?
C6 H6 0.9500 . ?
C7 H7 0.9500 . ?
C8 C9 1.499(3) . ?
C8 H8A 0.9900 . ?
C8 H8B 0.9900 . ?
C9 C14 1.379(3) . ?
C9 C10 1.407(3) . ?
C10 C11 1.382(3) . ?
C10 H10 0.9500 . ?
C11 C12 1.383(3) . ?
C11 H11 0.9500 . ?
C12 C13 1.390(3) . ?
C12 H12 0.9500 . ?
C13 C14 1.382(3) . ?
C13 H13 0.9500 . ?
C14 H14 0.9500 . ?

loop_
_geom_hbond_atom_site_label_D
_geom_hbond_atom_site_label_H
_geom_hbond_atom_site_label_A
_geom_hbond_distance_DH
_geom_hbond_distance_HA
_geom_hbond_distance_DA
_geom_hbond_angle_DHA
_geom_hbond_site_symmetry_A
N1 H2N1 O1 0.97(2) 1.81(2) 2.786(2) 177.0(17) 1_556
N1 H1N1 O2 0.93(2) 1.94(2) 2.793(3) 150.8(17) 1
N1 H3N1 O2 0.95(3) 1.82(3) 2.749(2) 168(2) 3_556
